data_7032425
loop_
_publ_author_name
'Freund, Robert R. A.'
'G\"orls, Helmar'
'Langer, Jens'

_publ_section_title
;
 Nickelalactones with an allyl subunit - the effect of penta-coordination
 on structures and stability.
;
_journal_issue 37
_journal_name_full 'Dalton transactions (Cambridge, England : 2003)'
_journal_page_first 13988
_journal_page_last 14000
_journal_paper_doi 10.1039/c4dt01863j
_journal_volume 43
_journal_year 2014
_chemical_formula_moiety 'C32 H56 Ni O2 P2, C H4 O'
_chemical_formula_sum 'C33 H60 Ni O3 P2'
_chemical_formula_weight 625.46
_space_group_IT_number 14
_symmetry_cell_setting monoclinic
_symmetry_space_group_name_Hall '-P 2yn'
_symmetry_space_group_name_H-M 'P 1 21/n 1'
_atom_sites_solution_hydrogens geom
_atom_sites_solution_primary direct
_atom_sites_solution_secondary difmap
_audit_creation_method SHELXL-97
_cell_angle_alpha 90.00
_cell_angle_beta 101.745(1)
_cell_angle_gamma 90.00
_cell_formula_units_Z 4
_cell_length_a 9.6594(4)
_cell_length_b 32.5695(15)
_cell_length_c 10.9054(5)
_cell_measurement_reflns_used 7820
_cell_measurement_temperature 133(2)
_cell_measurement_theta_max 26.37
_cell_measurement_theta_min 2.24
_cell_volume 3359.0(3)
_computing_cell_refinement DENZO
_computing_data_collection COLLECT
_computing_data_reduction DENZO
_computing_molecular_graphics SHELXTL/PC
_computing_publication_material SHELXL-97
_computing_structure_refinement 'SHELXL-97 (Sheldrick, 2008)'
_computing_structure_solution 'SHELXS-97 (Sheldrick, 2008)'
_diffrn_ambient_temperature 133(2)
_diffrn_measured_fraction_theta_full 0.981
_diffrn_measured_fraction_theta_max 0.981
_diffrn_measurement_device_type KappaCCD
_diffrn_measurement_method 'phi- + omega-scan'
_diffrn_radiation_monochromator graphite
_diffrn_radiation_source 'fine-focus sealed tube'
_diffrn_radiation_type MoK\a
_diffrn_radiation_wavelength 0.71073
_diffrn_reflns_av_R_equivalents 0.0492
_diffrn_reflns_av_sigmaI/netI 0.0433
_diffrn_reflns_limit_h_max 12
_diffrn_reflns_limit_h_min -12
_diffrn_reflns_limit_k_max 40
_diffrn_reflns_limit_k_min -40
_diffrn_reflns_limit_l_max 12
_diffrn_reflns_limit_l_min -13
_diffrn_reflns_number 16775
_diffrn_reflns_theta_full 26.37
_diffrn_reflns_theta_max 26.37
_diffrn_reflns_theta_min 2.24
_exptl_absorpt_coefficient_mu 0.703
_exptl_absorpt_correction_type none
_exptl_crystal_colour red-brown
_exptl_crystal_density_diffrn 1.237
_exptl_crystal_density_method 'not measured'
_exptl_crystal_description prism
_exptl_crystal_F_000 1360
_exptl_crystal_size_max 0.048
_exptl_crystal_size_mid 0.035
_exptl_crystal_size_min 0.024
_refine_diff_density_max 1.371
_refine_diff_density_min -0.680
_refine_diff_density_rms 0.077
_refine_ls_extinction_method none
_refine_ls_goodness_of_fit_ref 1.130
_refine_ls_hydrogen_treatment constr
_refine_ls_matrix_type full
_refine_ls_number_parameters 366
_refine_ls_number_reflns 6726
_refine_ls_number_restraints 0
_refine_ls_restrained_S_all 1.130
_refine_ls_R_factor_all 0.0919
_refine_ls_R_factor_gt 0.0774
_refine_ls_shift/su_max 0.009
_refine_ls_shift/su_mean 0.000
_refine_ls_structure_factor_coef Fsqd
_refine_ls_weighting_details 'calc w=1/[\s^2^(Fo^2^)+(0.0292P)^2^+11.4828P] where P=(Fo^2^+2Fc^2^)/3'
_refine_ls_weighting_scheme calc
_refine_ls_wR_factor_gt 0.1565
_refine_ls_wR_factor_ref 0.1642
_reflns_number_gt 5704
_reflns_number_total 6726
_reflns_threshold_expression >2sigma(I)
_cod_duplicate_entry 7031733
_cod_data_source_file c4dt01863j2.cif
_cod_data_source_block FO5351
_cod_original_sg_symbol_H-M 'P 21/n'
_cod_database_code 7032425
_publcif_datablock.id {e4b8375b-7b54-45cf-b8ae-3a7b8009ad7d}

loop_
_symmetry_equiv_pos_as_xyz
'x, y, z'
'-x+1/2, y+1/2, -z+1/2'
'-x, -y, -z'
'x-1/2, -y-1/2, z-1/2'

loop_
_atom_site_label
_atom_site_type_symbol
_atom_site_fract_x
_atom_site_fract_y
_atom_site_fract_z
_atom_site_U_iso_or_equiv
_atom_site_adp_type
_atom_site_occupancy
_atom_site_symmetry_multiplicity
_atom_site_calc_flag
_atom_site_refinement_flags
_atom_site_disorder_assembly
_atom_site_disorder_group
Ni1 Ni 0.2500(3) 0.40625(13) 0.1033(6) 0.0241(7) Uani 0.74(2) 1 d P A 1
Ni1A Ni 0.2668(7) 0.4142(3) 0.148(2) 0.025(2) Uani 0.26(2) 1 d P A 2
P1 P 0.37143(11) 0.35594(3) 0.05715(10) 0.0293(2) Uani 1 1 d . . .
P2 P 0.40458(12) 0.39124(3) 0.28836(10) 0.0311(3) Uani 1 1 d . . .
O1 O 0.0669(3) 0.37675(11) 0.1382(3) 0.0507(9) Uani 1 1 d . . .
O2 O -0.1454(4) 0.38980(11) 0.1717(4) 0.0624(11) Uani 1 1 d . . .
C1 C -0.0324(4) 0.39989(13) 0.1415(4) 0.0358(10) Uani 1 1 d . A .
C2 C -0.0137(6) 0.44457(17) 0.1149(7) 0.0650(16) Uani 1 1 d . . .
H2A H -0.0597 0.4609 0.1720 0.078 Uiso 1 1 calc R A .
H2B H -0.0650 0.4503 0.0284 0.078 Uiso 1 1 calc R . .
C3 C 0.1415(6) 0.46035(16) 0.1281(5) 0.0567(14) Uani 1 1 d . A .
C4 C 0.1977(6) 0.46092(17) 0.0235(6) 0.0644(18) Uani 1 1 d . . .
C5 C 0.1561(6) 0.42977(18) -0.0733(6) 0.0645(16) Uani 1 1 d . A .
H5A H 0.2118 0.4282 -0.1399 0.077 Uiso 1 1 calc R B 1
H5B H 0.0536 0.4249 -0.1028 0.077 Uiso 1 1 calc R B 1
C6 C 0.1940(7) 0.4873(2) 0.2335(5) 0.0679(17) Uani 1 1 d . . .
H6A H 0.1552 0.5149 0.2148 0.102 Uiso 1 1 calc R A .
H6B H 0.2974 0.4884 0.2483 0.102 Uiso 1 1 calc R . .
H6C H 0.1647 0.4767 0.3084 0.102 Uiso 1 1 calc R . .
C7 C 0.3211(5) 0.49155(15) 0.0089(5) 0.0496(13) Uani 1 1 d . A .
H7A H 0.2804 0.5170 -0.0305 0.074 Uiso 1 1 calc R . .
H7B H 0.3806 0.4788 -0.0434 0.074 Uiso 1 1 calc R . .
H7C H 0.3787 0.4977 0.0917 0.074 Uiso 1 1 calc R . .
C8 C 0.4959(4) 0.35231(12) 0.2093(4) 0.0298(9) Uani 1 1 d . A .
H8A H 0.5932 0.3606 0.2044 0.036 Uiso 1 1 calc R . .
H8B H 0.4966 0.3248 0.2478 0.036 Uiso 1 1 calc R . .
C9 C 0.2629(4) 0.30903(13) 0.0394(4) 0.0347(9) Uani 1 1 d . A .
H9A H 0.2019 0.3115 0.1030 0.042 Uiso 1 1 calc R . .
C10 C 0.1590(5) 0.30869(17) -0.0892(4) 0.0475(12) Uani 1 1 d . . .
H10A H 0.1103 0.3355 -0.1039 0.057 Uiso 1 1 calc R A .
H10B H 0.2117 0.3040 -0.1569 0.057 Uiso 1 1 calc R . .
C11 C 0.0493(5) 0.2741(2) -0.0900(5) 0.0610(16) Uani 1 1 d . A .
H11A H -0.0116 0.2811 -0.0302 0.073 Uiso 1 1 calc R . .
H11B H -0.0117 0.2723 -0.1746 0.073 Uiso 1 1 calc R . .
C12 C 0.1177(6) 0.23289(18) -0.0553(5) 0.0585(15) Uani 1 1 d . . .
H12A H 0.1656 0.2238 -0.1227 0.070 Uiso 1 1 calc R A .
H12B H 0.0434 0.2125 -0.0491 0.070 Uiso 1 1 calc R . .
C13 C 0.2243(6) 0.23385(17) 0.0673(5) 0.0579(14) Uani 1 1 d . A .
H13A H 0.2711 0.2068 0.0825 0.070 Uiso 1 1 calc R . .
H13B H 0.1752 0.2395 0.1369 0.070 Uiso 1 1 calc R . .
C14 C 0.3356(5) 0.26711(14) 0.0639(5) 0.0451(11) Uani 1 1 d . . .
H14A H 0.3877 0.2609 -0.0032 0.054 Uiso 1 1 calc R A .
H14B H 0.4042 0.2677 0.1448 0.054 Uiso 1 1 calc R . .
C15 C 0.4767(4) 0.35603(13) -0.0667(4) 0.0343(9) Uani 1 1 d . A .
H15A H 0.4094 0.3514 -0.1482 0.041 Uiso 1 1 calc R . .
C16 C 0.5883(5) 0.32196(14) -0.0528(5) 0.0424(11) Uani 1 1 d . . .
H16A H 0.5420 0.2950 -0.0499 0.051 Uiso 1 1 calc R A .
H16B H 0.6575 0.3257 0.0269 0.051 Uiso 1 1 calc R . .
C17 C 0.6657(6) 0.32267(16) -0.1625(5) 0.0484(12) Uani 1 1 d . A .
H17A H 0.7384 0.3008 -0.1505 0.058 Uiso 1 1 calc R . .
H17B H 0.5974 0.3169 -0.2415 0.058 Uiso 1 1 calc R . .
C18 C 0.7355(6) 0.36369(16) -0.1727(5) 0.0488(12) Uani 1 1 d . . .
H18A H 0.7800 0.3637 -0.2469 0.059 Uiso 1 1 calc R A .
H18B H 0.8106 0.3683 -0.0975 0.059 Uiso 1 1 calc R . .
C19 C 0.6270(6) 0.39837(17) -0.1848(5) 0.0577(15) Uani 1 1 d . A .
H19A H 0.5585 0.3956 -0.2652 0.069 Uiso 1 1 calc R . .
H19B H 0.6758 0.4251 -0.1854 0.069 Uiso 1 1 calc R . .
C20 C 0.5465(6) 0.39774(15) -0.0755(5) 0.0489(13) Uani 1 1 d . . .
H20A H 0.6134 0.4036 0.0042 0.059 Uiso 1 1 calc R A .
H20B H 0.4733 0.4195 -0.0888 0.059 Uiso 1 1 calc R . .
C21 C 0.5495(5) 0.42358(13) 0.3772(4) 0.0388(10) Uani 1 1 d . A .
H21A H 0.5075 0.4414 0.4348 0.047 Uiso 1 1 calc R . .
C22 C 0.6138(6) 0.45222(15) 0.2909(5) 0.0489(12) Uani 1 1 d . . .
H22A H 0.6559 0.4355 0.2320 0.059 Uiso 1 1 calc R A .
H22B H 0.5380 0.4693 0.2410 0.059 Uiso 1 1 calc R . .
C23 C 0.7278(7) 0.48011(19) 0.3669(6) 0.0705(19) Uani 1 1 d . A .
H23A H 0.7694 0.4974 0.3091 0.085 Uiso 1 1 calc R . .
H23B H 0.6839 0.4985 0.4204 0.085 Uiso 1 1 calc R . .
C24 C 0.8442(7) 0.4550(2) 0.4491(6) 0.074(2) Uani 1 1 d . . .
H24A H 0.9128 0.4738 0.5009 0.089 Uiso 1 1 calc R A .
H24B H 0.8953 0.4390 0.3952 0.089 Uiso 1 1 calc R . .
C25 C 0.7838(6) 0.4258(2) 0.5347(5) 0.0626(17) Uani 1 1 d . A .
H25A H 0.8608 0.4085 0.5820 0.075 Uiso 1 1 calc R . .
H25B H 0.7432 0.4419 0.5957 0.075 Uiso 1 1 calc R . .
C26 C 0.6692(5) 0.39820(16) 0.4592(4) 0.0466(12) Uani 1 1 d . . .
H26A H 0.6287 0.3808 0.5174 0.056 Uiso 1 1 calc R A .
H26B H 0.7123 0.3799 0.4048 0.056 Uiso 1 1 calc R . .
C27 C 0.3346(4) 0.36628(13) 0.4167(4) 0.0333(9) Uani 1 1 d . A .
H27A H 0.4172 0.3589 0.4844 0.040 Uiso 1 1 calc R . .
C28 C 0.2432(5) 0.39720(15) 0.4717(4) 0.0399(10) Uani 1 1 d . . .
H28A H 0.3000 0.4220 0.5002 0.048 Uiso 1 1 calc R A .
H28B H 0.1620 0.4057 0.4056 0.048 Uiso 1 1 calc R . .
C29 C 0.1881(5) 0.37867(18) 0.5825(4) 0.0508(13) Uani 1 1 d . A .
H29A H 0.2687 0.3734 0.6528 0.061 Uiso 1 1 calc R . .
H29B H 0.1240 0.3985 0.6114 0.061 Uiso 1 1 calc R . .
C30 C 0.1086(5) 0.33836(19) 0.5446(4) 0.0543(14) Uani 1 1 d . . .
H30A H 0.0814 0.3259 0.6191 0.065 Uiso 1 1 calc R A .
H30B H 0.0210 0.3442 0.4823 0.065 Uiso 1 1 calc R . .
C31 C 0.1988(5) 0.30826(17) 0.4893(5) 0.0525(14) Uani 1 1 d . A .
H31A H 0.1430 0.2832 0.4623 0.063 Uiso 1 1 calc R . .
H31B H 0.2815 0.3003 0.5545 0.063 Uiso 1 1 calc R . .
C32 C 0.2506(5) 0.32661(14) 0.3767(4) 0.0393(10) Uani 1 1 d . . .
H32A H 0.1686 0.3328 0.3086 0.047 Uiso 1 1 calc R A .
H32B H 0.3116 0.3065 0.3448 0.047 Uiso 1 1 calc R . .
O3 O -0.1617(4) 0.31604(13) 0.2814(4) 0.0600(10) Uani 1 1 d . . .
H3 H -0.1552 0.3382 0.2434 0.090 Uiso 1 1 calc R . .
C33 C -0.1123(6) 0.28347(18) 0.2169(5) 0.0558(14) Uani 1 1 d . . .
H33A H -0.0173 0.2900 0.2038 0.084 Uiso 1 1 calc R . .
H33B H -0.1763 0.2796 0.1356 0.084 Uiso 1 1 calc R . .
H33C H -0.1088 0.2582 0.2664 0.084 Uiso 1 1 calc R . .

loop_
_atom_site_aniso_label
_atom_site_aniso_U_11
_atom_site_aniso_U_22
_atom_site_aniso_U_33
_atom_site_aniso_U_23
_atom_site_aniso_U_13
_atom_site_aniso_U_12
Ni1 0.0290(5) 0.0251(8) 0.0194(15) 0.0012(9) 0.0080(7) 0.0066(5)
Ni1A 0.0289(14) 0.0225(18) 0.024(5) -0.001(2) 0.0069(19) 0.0047(12)
P1 0.0283(5) 0.0315(5) 0.0280(5) 0.0059(4) 0.0050(4) 0.0032(4)
P2 0.0369(6) 0.0250(5) 0.0362(6) 0.0005(4) 0.0187(5) 0.0027(4)
O1 0.0333(17) 0.050(2) 0.073(2) 0.0294(18) 0.0210(16) 0.0128(15)
O2 0.0342(18) 0.050(2) 0.108(3) -0.016(2) 0.027(2) -0.0022(16)
C1 0.032(2) 0.034(2) 0.040(2) -0.0074(18) 0.0041(18) 0.0037(18)
C2 0.046(3) 0.050(3) 0.103(5) 0.011(3) 0.024(3) 0.012(3)
C3 0.074(4) 0.040(3) 0.061(3) 0.007(2) 0.025(3) 0.021(3)
C4 0.072(4) 0.060(3) 0.075(4) 0.048(3) 0.045(3) 0.048(3)
C5 0.049(3) 0.054(3) 0.092(5) -0.016(3) 0.020(3) 0.005(3)
C6 0.074(4) 0.076(4) 0.051(3) 0.017(3) 0.007(3) -0.018(3)
C7 0.052(3) 0.039(3) 0.067(3) 0.024(2) 0.033(3) 0.016(2)
C8 0.031(2) 0.030(2) 0.0261(19) -0.0035(16) 0.0021(16) 0.0059(16)
C9 0.034(2) 0.041(2) 0.028(2) 0.0014(18) 0.0045(17) -0.0061(18)
C10 0.046(3) 0.060(3) 0.034(2) -0.007(2) 0.004(2) -0.004(2)
C11 0.041(3) 0.100(5) 0.041(3) -0.027(3) 0.007(2) -0.019(3)
C12 0.049(3) 0.065(4) 0.069(4) -0.031(3) 0.032(3) -0.027(3)
C13 0.071(4) 0.044(3) 0.063(3) -0.002(3) 0.023(3) -0.024(3)
C14 0.050(3) 0.037(3) 0.046(3) 0.003(2) 0.005(2) -0.009(2)
C15 0.033(2) 0.041(2) 0.029(2) 0.0043(18) 0.0073(17) -0.0003(18)
C16 0.052(3) 0.036(2) 0.045(3) 0.003(2) 0.021(2) 0.003(2)
C17 0.053(3) 0.050(3) 0.047(3) -0.006(2) 0.021(2) 0.004(2)
C18 0.051(3) 0.053(3) 0.049(3) -0.003(2) 0.026(2) 0.001(2)
C19 0.072(4) 0.051(3) 0.063(3) 0.013(3) 0.045(3) 0.004(3)
C20 0.057(3) 0.038(3) 0.062(3) 0.007(2) 0.036(3) 0.007(2)
C21 0.051(3) 0.033(2) 0.039(2) -0.0118(19) 0.024(2) -0.013(2)
C22 0.053(3) 0.042(3) 0.059(3) 0.006(2) 0.028(3) -0.007(2)
C23 0.087(5) 0.055(4) 0.081(4) -0.006(3) 0.044(4) -0.035(3)
C24 0.081(4) 0.093(5) 0.052(3) -0.010(3) 0.020(3) -0.057(4)
C25 0.064(4) 0.084(4) 0.043(3) -0.014(3) 0.019(3) -0.042(3)
C26 0.054(3) 0.058(3) 0.029(2) -0.004(2) 0.013(2) -0.025(2)
C27 0.033(2) 0.037(2) 0.032(2) 0.0032(18) 0.0113(17) -0.0032(18)
C28 0.039(2) 0.050(3) 0.035(2) -0.004(2) 0.0185(19) -0.005(2)
C29 0.041(3) 0.086(4) 0.028(2) 0.001(2) 0.012(2) -0.010(3)
C30 0.042(3) 0.090(4) 0.031(2) 0.013(3) 0.006(2) -0.022(3)
C31 0.046(3) 0.061(3) 0.048(3) 0.022(3) 0.002(2) -0.016(2)
C32 0.039(2) 0.034(2) 0.045(3) 0.008(2) 0.010(2) -0.0058(19)
O3 0.051(2) 0.079(3) 0.057(2) -0.003(2) 0.0258(19) -0.006(2)
C33 0.047(3) 0.070(4) 0.051(3) 0.009(3) 0.010(2) 0.008(3)

loop_
_atom_type_symbol
_atom_type_description
_atom_type_scat_dispersion_real
_atom_type_scat_dispersion_imag
_atom_type_scat_source
C C 0.0033 0.0016 'International Tables Vol C Tables 4.2.6.8 and 6.1.1.4'
H H 0.0000 0.0000 'International Tables Vol C Tables 4.2.6.8 and 6.1.1.4'
O O 0.0106 0.0060 'International Tables Vol C Tables 4.2.6.8 and 6.1.1.4'
P P 0.1023 0.0942 'International Tables Vol C Tables 4.2.6.8 and 6.1.1.4'
Ni Ni 0.3393 1.1124 'International Tables Vol C Tables 4.2.6.8 and 6.1.1.4'

loop_
_geom_angle_atom_site_label_1
_geom_angle_atom_site_label_2
_geom_angle_atom_site_label_3
_geom_angle
C4 Ni1 C3 38.7(2)
C4 Ni1 C5 41.6(2)
C3 Ni1 C5 71.2(2)
C4 Ni1 O1 109.6(2)
C3 Ni1 O1 84.3(2)
C5 Ni1 O1 96.3(3)
C4 Ni1 P1 133.1(3)
C3 Ni1 P1 171.6(2)
C5 Ni1 P1 102.7(3)
O1 Ni1 P1 102.3(2)
C4 Ni1 P2 129.1(4)
C3 Ni1 P2 108.5(4)
C5 Ni1 P2 164.2(2)
O1 Ni1 P2 99.35(16)
P1 Ni1 P2 75.79(7)
C3 Ni1A P2 134.7(12)
C3 Ni1A C4 39.8(2)
P2 Ni1A C4 151.1(8)
C3 Ni1A O1 84.5(3)
P2 Ni1A O1 105.6(3)
C4 Ni1A O1 101.9(5)
C3 Ni1A P1 149.8(11)
P2 Ni1A P1 75.51(19)
C4 Ni1A P1 114.1(9)
O1 Ni1A P1 88.9(6)
C3 Ni1A C5 65.9(4)
P2 Ni1A C5 157.7(7)
C4 Ni1A C5 35.9(4)
O1 Ni1A C5 82.5(6)
P1 Ni1A C5 84.0(7)
C9 P1 C8 107.12(19)
C9 P1 C15 108.1(2)
C8 P1 C15 107.63(19)
C9 P1 Ni1 109.48(18)
C8 P1 Ni1 97.2(2)
C15 P1 Ni1 125.55(16)
C9 P1 Ni1A 114.3(2)
C8 P1 Ni1A 86.1(4)
C15 P1 Ni1A 128.9(2)
Ni1 P1 Ni1A 11.2(2)
C8 P2 C21 104.51(19)
C8 P2 C27 109.31(19)
C21 P2 C27 101.9(2)
C8 P2 Ni1A 102.2(6)
C21 P2 Ni1A 120.6(4)
C27 P2 Ni1A 117.4(2)
C8 P2 Ni1 91.30(18)
C21 P2 Ni1 128.38(19)
C27 P2 Ni1 118.77(15)
Ni1A P2 Ni1 11.5(4)
C1 O1 Ni1 114.4(3)
C1 O1 Ni1A 109.3(4)
Ni1 O1 Ni1A 13.8(3)
O1 C1 O2 125.3(4)
O1 C1 C2 117.7(4)
O2 C1 C2 116.9(4)
C1 C2 C3 116.8(4)
C1 C2 H2A 108.1
C3 C2 H2A 108.1
C1 C2 H2B 108.1
C3 C2 H2B 108.1
H2A C2 H2B 107.3
C4 C3 C6 121.4(6)
C4 C3 C2 117.8(6)
C6 C3 C2 116.4(5)
C4 C3 Ni1A 75.9(6)
C6 C3 Ni1A 105.8(8)
C2 C3 Ni1A 109.0(5)
C4 C3 Ni1 66.9(3)
C6 C3 Ni1 120.5(5)
C2 C3 Ni1 102.0(4)
Ni1A C3 Ni1 14.9(5)
C3 C4 C5 119.9(6)
C3 C4 C7 121.9(6)
C5 C4 C7 117.8(5)
C3 C4 Ni1 74.4(3)
C5 C4 Ni1 72.8(4)
C7 C4 Ni1 118.3(4)
C3 C4 Ni1A 64.3(5)
C5 C4 Ni1A 88.2(7)
C7 C4 Ni1A 112.4(4)
Ni1 C4 Ni1A 15.5(4)
C4 C5 Ni1 65.6(4)
C4 C5 Ni1A 55.8(4)
Ni1 C5 Ni1A 9.78(18)
C4 C5 H5A 117.2
Ni1 C5 H5A 117.2
Ni1A C5 H5A 120.8
C4 C5 H5B 117.2
Ni1 C5 H5B 117.2
Ni1A C5 H5B 119.2
H5A C5 H5B 114.2
C3 C6 H6A 109.5
C3 C6 H6B 109.5
H6A C6 H6B 109.5
C3 C6 H6C 109.5
H6A C6 H6C 109.5
H6B C6 H6C 109.5
C4 C7 H7A 109.5
C4 C7 H7B 109.5
H7A C7 H7B 109.5
C4 C7 H7C 109.5
H7A C7 H7C 109.5
H7B C7 H7C 109.5
P1 C8 P2 95.16(18)
P1 C8 H8A 112.7
P2 C8 H8A 112.7
P1 C8 H8B 112.7
P2 C8 H8B 112.7
H8A C8 H8B 110.2
C14 C9 C10 109.9(4)
C14 C9 P1 119.3(3)
C10 C9 P1 110.6(3)
C14 C9 H9A 105.3
C10 C9 H9A 105.3
P1 C9 H9A 105.3
C11 C10 C9 109.1(4)
C11 C10 H10A 109.9
C9 C10 H10A 109.9
C11 C10 H10B 109.9
C9 C10 H10B 109.9
H10A C10 H10B 108.3
C12 C11 C10 112.4(4)
C12 C11 H11A 109.1
C10 C11 H11A 109.1
C12 C11 H11B 109.1
C10 C11 H11B 109.1
H11A C11 H11B 107.8
C11 C12 C13 112.8(4)
C11 C12 H12A 109.0
C13 C12 H12A 109.0
C11 C12 H12B 109.0
C13 C12 H12B 109.0
H12A C12 H12B 107.8
C12 C13 C14 110.3(4)
C12 C13 H13A 109.6
C14 C13 H13A 109.6
C12 C13 H13B 109.6
C14 C13 H13B 109.6
H13A C13 H13B 108.1
C13 C14 C9 109.6(4)
C13 C14 H14A 109.8
C9 C14 H14A 109.8
C13 C14 H14B 109.8
C9 C14 H14B 109.8
H14A C14 H14B 108.2
C20 C15 C16 109.8(4)
C20 C15 P1 111.3(3)
C16 C15 P1 114.0(3)
C20 C15 H15A 107.1
C16 C15 H15A 107.1
P1 C15 H15A 107.1
C15 C16 C17 110.9(4)
C15 C16 H16A 109.5
C17 C16 H16A 109.5
C15 C16 H16B 109.5
C17 C16 H16B 109.5
H16A C16 H16B 108.1
C18 C17 C16 111.5(4)
C18 C17 H17A 109.3
C16 C17 H17A 109.3
C18 C17 H17B 109.3
C16 C17 H17B 109.3
H17A C17 H17B 108.0
C17 C18 C19 110.6(4)
C17 C18 H18A 109.5
C19 C18 H18A 109.5
C17 C18 H18B 109.5
C19 C18 H18B 109.5
H18A C18 H18B 108.1
C18 C19 C20 111.5(4)
C18 C19 H19A 109.3
C20 C19 H19A 109.3
C18 C19 H19B 109.3
C20 C19 H19B 109.3
H19A C19 H19B 108.0
C15 C20 C19 110.9(4)
C15 C20 H20A 109.5
C19 C20 H20A 109.5
C15 C20 H20B 109.5
C19 C20 H20B 109.5
H20A C20 H20B 108.0
C22 C21 C26 109.2(4)
C22 C21 P2 112.3(3)
C26 C21 P2 113.1(3)
C22 C21 H21A 107.3
C26 C21 H21A 107.3
P2 C21 H21A 107.3
C23 C22 C21 111.2(4)
C23 C22 H22A 109.4
C21 C22 H22A 109.4
C23 C22 H22B 109.4
C21 C22 H22B 109.4
H22A C22 H22B 108.0
C24 C23 C22 111.3(5)
C24 C23 H23A 109.4
C22 C23 H23A 109.4
C24 C23 H23B 109.4
C22 C23 H23B 109.4
H23A C23 H23B 108.0
C23 C24 C25 111.4(5)
C23 C24 H24A 109.3
C25 C24 H24A 109.3
C23 C24 H24B 109.3
C25 C24 H24B 109.3
H24A C24 H24B 108.0
C26 C25 C24 111.2(4)
C26 C25 H25A 109.4
C24 C25 H25A 109.4
C26 C25 H25B 109.4
C24 C25 H25B 109.4
H25A C25 H25B 108.0
C25 C26 C21 111.8(5)
C25 C26 H26A 109.3
C21 C26 H26A 109.3
C25 C26 H26B 109.3
C21 C26 H26B 109.3
H26A C26 H26B 107.9
C28 C27 C32 110.4(4)
C28 C27 P2 109.4(3)
C32 C27 P2 113.9(3)
C28 C27 H27A 107.6
C32 C27 H27A 107.6
P2 C27 H27A 107.6
C29 C28 C27 111.5(4)
C29 C28 H28A 109.3
C27 C28 H28A 109.3
C29 C28 H28B 109.3
C27 C28 H28B 109.3
H28A C28 H28B 108.0
C30 C29 C28 111.0(4)
C30 C29 H29A 109.4
C28 C29 H29A 109.4
C30 C29 H29B 109.4
C28 C29 H29B 109.4
H29A C29 H29B 108.0
C31 C30 C29 111.3(4)
C31 C30 H30A 109.4
C29 C30 H30A 109.4
C31 C30 H30B 109.4
C29 C30 H30B 109.4
H30A C30 H30B 108.0
C30 C31 C32 111.9(4)
C30 C31 H31A 109.2
C32 C31 H31A 109.2
C30 C31 H31B 109.2
C32 C31 H31B 109.2
H31A C31 H31B 107.9
C31 C32 C27 109.8(4)
C31 C32 H32A 109.7
C27 C32 H32A 109.7
C31 C32 H32B 109.7
C27 C32 H32B 109.7
H32A C32 H32B 108.2
C33 O3 H3 109.5
O3 C33 H33A 109.5
O3 C33 H33B 109.5
H33A C33 H33B 109.5
O3 C33 H33C 109.5
H33A C33 H33C 109.5
H33B C33 H33C 109.5

loop_
_geom_bond_atom_site_label_1
_geom_bond_atom_site_label_2
_geom_bond_distance
Ni1 C4 2.001(5)
Ni1 C3 2.096(6)
Ni1 C5 2.099(8)
Ni1 O1 2.114(4)
Ni1 P1 2.134(4)
Ni1 P2 2.305(6)
Ni1A C3 1.913(7)
Ni1A P2 1.959(14)
Ni1A C4 2.059(9)
Ni1A O1 2.268(9)
Ni1A P1 2.454(15)
Ni1A C5 2.49(2)
P1 C9 1.841(4)
P1 C8 1.844(4)
P1 C15 1.849(4)
P2 C8 1.854(4)
P2 C21 1.859(5)
P2 C27 1.860(4)
O1 C1 1.226(5)
O2 C1 1.248(5)
C1 C2 1.502(7)
C2 C3 1.564(8)
C2 H2A 0.9900
C2 H2B 0.9900
C3 C4 1.360(7)
C3 C6 1.453(8)
C4 C5 1.460(9)
C4 C7 1.588(8)
C5 H5A 0.9900
C5 H5B 0.9900
C6 H6A 0.9800
C6 H6B 0.9800
C6 H6C 0.9800
C7 H7A 0.9800
C7 H7B 0.9800
C7 H7C 0.9800
C8 H8A 0.9900
C8 H8B 0.9900
C9 C14 1.533(6)
C9 C10 1.549(6)
C9 H9A 1.0000
C10 C11 1.545(7)
C10 H10A 0.9900
C10 H10B 0.9900
C11 C12 1.510(9)
C11 H11A 0.9900
C11 H11B 0.9900
C12 C13 1.513(8)
C12 H12A 0.9900
C12 H12B 0.9900
C13 C14 1.532(6)
C13 H13A 0.9900
C13 H13B 0.9900
C14 H14A 0.9900
C14 H14B 0.9900
C15 C20 1.528(6)
C15 C16 1.533(6)
C15 H15A 1.0000
C16 C17 1.535(6)
C16 H16A 0.9900
C16 H16B 0.9900
C17 C18 1.511(7)
C17 H17A 0.9900
C17 H17B 0.9900
C18 C19 1.528(7)
C18 H18A 0.9900
C18 H18B 0.9900
C19 C20 1.550(6)
C19 H19A 0.9900
C19 H19B 0.9900
C20 H20A 0.9900
C20 H20B 0.9900
C21 C22 1.542(6)
C21 C26 1.549(7)
C21 H21A 1.0000
C22 C23 1.534(8)
C22 H22A 0.9900
C22 H22B 0.9900
C23 C24 1.525(10)
C23 H23A 0.9900
C23 H23B 0.9900
C24 C25 1.530(7)
C24 H24A 0.9900
C24 H24B 0.9900
C25 C26 1.528(6)
C25 H25A 0.9900
C25 H25B 0.9900
C26 H26A 0.9900
C26 H26B 0.9900
C27 C28 1.539(6)
C27 C32 1.540(6)
C27 H27A 1.0000
C28 C29 1.539(6)
C28 H28A 0.9900
C28 H28B 0.9900
C29 C30 1.535(7)
C29 H29A 0.9900
C29 H29B 0.9900
C30 C31 1.516(8)
C30 H30A 0.9900
C30 H30B 0.9900
C31 C32 1.538(6)
C31 H31A 0.9900
C31 H31B 0.9900
C32 H32A 0.9900
C32 H32B 0.9900
O3 C33 1.409(6)
O3 H3 0.8400
C33 H33A 0.9800
C33 H33B 0.9800
C33 H33C 0.9800
